data_7127432
loop_
_publ_author_name
'Zhou, Hua-Qun'
'He, Yonghe'
'Hu, Jie-Ying'
'Chung, Lai-Hon'
'Gu, Qinfen'
'Liao, Wei-Ming'
'Zeller, Matthias'
'Xu, Zhengtao'
'He, Jun'

_publ_section_title
;
 Conjugated crosslinks boost the conductivity and stability of a single
 crystalline metal-organic framework.
;
_journal_issue 2
_journal_name_full 'Chemical communications (Cambridge, England)'
_journal_page_first 187
_journal_page_last 190
_journal_paper_doi 10.1039/d0cc06765b
_journal_volume 57
_journal_year 2021
_chemical_formula_sum 'C32 H18 F4 O4 S8'
_chemical_formula_weight 798.94
_space_group_crystal_system monoclinic
_space_group_IT_number 14
_space_group_name_Hall '-P 2ybc'
_space_group_name_H-M_alt 'P 1 21/c 1'
_atom_sites_solution_hydrogens geom
_atom_sites_solution_primary dual
_atom_sites_solution_secondary difmap
_audit_block_doi 10.5517/ccdc.csd.cc260gg5
_audit_creation_method SHELXL-2018/3
_audit_update_record
;
2020-09-18 deposited with the CCDC.	2020-11-26 downloaded from the CCDC.
;
_cell_angle_alpha 90
_cell_angle_beta 117.509(7)
_cell_angle_gamma 90
_cell_formula_units_Z 4
_cell_length_a 18.134(2)
_cell_length_b 10.7534(12)
_cell_length_c 20.059(2)
_cell_measurement_reflns_used 9177
_cell_measurement_temperature 300(2)
_cell_measurement_theta_max 72.43
_cell_measurement_theta_min 2.75
_cell_volume 3469.3(7)
_computing_cell_refinement 'SAINT v8.37A (Bruker, 2015)'
_computing_data_collection 'Bruker APEX3 V2018'
_computing_data_reduction 'SAINT v8.37A (Bruker, 2015)'
_computing_structure_refinement 'SHELXL-2018/3 (Sheldrick, 2018)'
_computing_structure_solution 'SHELXT 2014/5 (Sheldrick, 2014)'
_diffrn_ambient_temperature 300(2)
_diffrn_measured_fraction_theta_full 0.998
_diffrn_measured_fraction_theta_max 0.994
_diffrn_measurement_device_type 'Bruker APEX-II CCD'
_diffrn_measurement_method '\f and \w scans'
_diffrn_radiation_type CuK\a
_diffrn_radiation_wavelength 1.54178
_diffrn_reflns_av_R_equivalents 0.0714
_diffrn_reflns_av_unetI/netI 0.0516
_diffrn_reflns_Laue_measured_fraction_full 0.998
_diffrn_reflns_Laue_measured_fraction_max 0.994
_diffrn_reflns_limit_h_max 22
_diffrn_reflns_limit_h_min -22
_diffrn_reflns_limit_k_max 13
_diffrn_reflns_limit_k_min -10
_diffrn_reflns_limit_l_max 24
_diffrn_reflns_limit_l_min -23
_diffrn_reflns_number 32372
_diffrn_reflns_point_group_measured_fraction_full 0.998
_diffrn_reflns_point_group_measured_fraction_max 0.994
_diffrn_reflns_theta_full 67.679
_diffrn_reflns_theta_max 72.510
_diffrn_reflns_theta_min 2.747
_diffrn_source 'I-mu-S micro-focus source'
_exptl_absorpt_coefficient_mu 5.287
_exptl_absorpt_correction_T_max 0.7536
_exptl_absorpt_correction_T_min 0.5077
_exptl_absorpt_correction_type multi-scan
_exptl_absorpt_process_details
;
SADABS-2016/2 (Bruker,2016/2) was used for absorption correction.
wR2(int) was 0.1699 before and 0.0928 after correction.
The Ratio of minimum to maximum transmission is 0.6737.
The \l/2 correction factor is Not present.
;
_exptl_crystal_colour colourless
_exptl_crystal_density_diffrn 1.530
_exptl_crystal_description block
_exptl_crystal_F_000 1624
_exptl_crystal_size_max 0.500
_exptl_crystal_size_mid 0.166
_exptl_crystal_size_min 0.066
_refine_diff_density_max 0.290
_refine_diff_density_min -0.397
_refine_diff_density_rms 0.075
_refine_ls_extinction_method none
_refine_ls_goodness_of_fit_ref 1.046
_refine_ls_hydrogen_treatment constr
_refine_ls_matrix_type full
_refine_ls_number_parameters 583
_refine_ls_number_reflns 6837
_refine_ls_number_restraints 880
_refine_ls_restrained_S_all 1.069
_refine_ls_R_factor_all 0.0767
_refine_ls_R_factor_gt 0.0528
_refine_ls_shift/su_max 0.033
_refine_ls_shift/su_mean 0.001
_refine_ls_structure_factor_coef Fsqd
_refine_ls_weighting_details 'w=1/[\s^2^(Fo^2^)+(0.0673P)^2^+3.0541P] where P=(Fo^2^+2Fc^2^)/3'
_refine_ls_weighting_scheme calc
_refine_ls_wR_factor_gt 0.1328
_refine_ls_wR_factor_ref 0.1616
_reflns_Friedel_coverage 0.000
_reflns_number_gt 4949
_reflns_number_total 6837
_reflns_threshold_expression 'I > 2\s(I)'
_cod_data_source_file d0cc06765b2.cif
_cod_data_source_block CH3BPD-4F4TS
_cod_depositor_comments 'Adding full bibliography for 7127432.cif.'
_cod_original_sg_symbol_H-M 'P 21/c'
_cod_database_code 7127432
_shelx_shelxl_version_number 2018/3
_shelx_space_group_comment
;
The symmetry employed for this shelxl refinement is uniquely defined
by the following loop, which should always be used as a source of
symmetry information in preference to the above space-group names.
They are only intended as comments.
;
_shelx_estimated_absorpt_t_min 0.177
_shelx_estimated_absorpt_t_max 0.722

loop_
_space_group_symop_operation_xyz
'x, y, z'
'-x, y+1/2, -z+1/2'
'-x, -y, -z'
'x, -y-1/2, z-1/2'

loop_
_atom_site_label
_atom_site_type_symbol
_atom_site_fract_x
_atom_site_fract_y
_atom_site_fract_z
_atom_site_U_iso_or_equiv
_atom_site_adp_type
_atom_site_occupancy
_atom_site_site_symmetry_order
_atom_site_calc_flag
_atom_site_refinement_flags_posn
_atom_site_refinement_flags_adp
_atom_site_refinement_flags_occupancy
_atom_site_disorder_assembly
_atom_site_disorder_group
S1 S 0.10697(5) 0.48010(8) 0.58660(5) 0.0597(2) Uani 1 1 d . . . . .
S3 S 0.50777(5) 0.45339(10) 0.75995(5) 0.0610(2) Uani 1 1 d . . . . .
S5 S 0.22005(6) 1.03861(8) 0.68814(5) 0.0630(3) Uani 1 1 d . . . . .
S7 S 0.17770(5) 0.59293(9) 0.46421(5) 0.0569(2) Uani 1 1 d . . . . .
C17A C 0.1318(2) 0.4125(3) 0.6741(2) 0.0625(8) Uani 0.406(5) 1 d D U P A 1
C18A C 0.2009(8) 0.3496(16) 0.7196(8) 0.077(3) Uani 0.406(5) 1 d D U P A 1
H18A H 0.241858 0.329291 0.705758 0.093 Uiso 0.406(5) 1 calc R U P A 1
C19A C 0.2067(11) 0.317(2) 0.7907(10) 0.087(3) Uani 0.406(5) 1 d D U P A 1
H19A H 0.252489 0.283970 0.832113 0.104 Uiso 0.406(5) 1 calc R U P A 1
C20A C 0.1318(9) 0.3427(14) 0.7849(7) 0.089(3) Uani 0.406(5) 1 d D U P A 1
H20A H 0.119279 0.322019 0.823551 0.106 Uiso 0.406(5) 1 calc R U P A 1
S2A S 0.0581(3) 0.4161(4) 0.7039(3) 0.0865(12) Uani 0.406(5) 1 d D U P A 1
C17B C 0.1318(2) 0.4125(3) 0.6741(2) 0.0625(8) Uani 0.594(5) 1 d D U P A 2
C18B C 0.0766(7) 0.3750(10) 0.7010(7) 0.083(2) Uani 0.594(5) 1 d D U P A 2
H18B H 0.019774 0.390276 0.675248 0.100 Uiso 0.594(5) 1 calc R U P A 2
C19B C 0.1147(7) 0.3117(10) 0.7706(6) 0.091(2) Uani 0.594(5) 1 d D U P A 2
H19B H 0.087430 0.285026 0.797605 0.109 Uiso 0.594(5) 1 calc R U P A 2
C20B C 0.1937(8) 0.2963(13) 0.7914(7) 0.090(3) Uani 0.594(5) 1 d D U P A 2
H20B H 0.228153 0.253478 0.835097 0.108 Uiso 0.594(5) 1 calc R U P A 2
S2B S 0.23105(15) 0.3594(2) 0.73376(14) 0.0739(7) Uani 0.594(5) 1 d D U P A 2
C21A C 0.4753(2) 0.3877(3) 0.82131(19) 0.0597(8) Uani 0.790(5) 1 d D U P B 1
C22A C 0.4776(10) 0.4425(11) 0.8832(5) 0.074(2) Uani 0.790(5) 1 d D U P B 1
H22A H 0.489226 0.526471 0.893992 0.089 Uiso 0.790(5) 1 calc R U P B 1
C23A C 0.4610(5) 0.3607(6) 0.9298(4) 0.0801(15) Uani 0.790(5) 1 d D U P B 1
H23A H 0.463855 0.382898 0.975758 0.096 Uiso 0.790(5) 1 calc R U P B 1
C24A C 0.4407(5) 0.2482(6) 0.8994(3) 0.0809(15) Uani 0.790(5) 1 d D U P B 1
H24A H 0.424386 0.183239 0.920263 0.097 Uiso 0.790(5) 1 calc R U P B 1
S4A S 0.44784(13) 0.23640(14) 0.81723(10) 0.0842(6) Uani 0.790(5) 1 d D U P B 1
C21B C 0.4753(2) 0.3877(3) 0.82131(19) 0.0597(8) Uani 0.210(5) 1 d D U P B 2
C22B C 0.4332(18) 0.2746(17) 0.8077(12) 0.080(3) Uani 0.210(5) 1 d D U P B 2
H22B H 0.412792 0.231843 0.762385 0.096 Uiso 0.210(5) 1 calc R U P B 2
C23B C 0.4250(19) 0.2314(19) 0.8719(12) 0.080(3) Uani 0.210(5) 1 d D U P B 2
H23B H 0.411754 0.150963 0.879661 0.096 Uiso 0.210(5) 1 calc R U P B 2
C24B C 0.440(2) 0.327(2) 0.9180(13) 0.076(3) Uani 0.210(5) 1 d D U P B 2
H24B H 0.426115 0.326300 0.957383 0.092 Uiso 0.210(5) 1 calc R U P B 2
S4B S 0.4866(10) 0.4536(11) 0.8990(5) 0.077(2) Uani 0.210(5) 1 d D U P B 2
C25A C 0.2200(2) 1.1045(3) 0.6080(2) 0.0582(8) Uani 0.536(5) 1 d D U P C 1
C26A C 0.1516(7) 1.1456(14) 0.5455(8) 0.076(3) Uani 0.536(5) 1 d D U P C 1
H26A H 0.097240 1.133447 0.537155 0.092 Uiso 0.536(5) 1 calc R U P C 1
C27A C 0.1731(8) 1.210(2) 0.4940(10) 0.076(2) Uani 0.536(5) 1 d D U P C 1
H27A H 0.136563 1.256355 0.452853 0.091 Uiso 0.536(5) 1 calc R U P C 1
C28A C 0.2531(7) 1.1929(19) 0.5141(7) 0.071(2) Uani 0.536(5) 1 d D U P C 1
H28A H 0.277142 1.216477 0.483923 0.086 Uiso 0.536(5) 1 calc R U P C 1
S6A S 0.30937(16) 1.1233(4) 0.60110(18) 0.0742(8) Uani 0.536(5) 1 d D U P C 1
C25B C 0.2200(2) 1.1045(3) 0.6080(2) 0.0582(8) Uani 0.464(5) 1 d D U P C 2
C26B C 0.2847(7) 1.1120(18) 0.5911(9) 0.080(3) Uani 0.464(5) 1 d D U P C 2
H26B H 0.335639 1.073448 0.619809 0.096 Uiso 0.464(5) 1 calc R U P C 2
C27B C 0.2675(9) 1.184(2) 0.5257(9) 0.072(3) Uani 0.464(5) 1 d D U P C 2
H27B H 0.305826 1.206254 0.509089 0.086 Uiso 0.464(5) 1 calc R U P C 2
C28B C 0.1873(9) 1.214(3) 0.4926(11) 0.077(3) Uani 0.464(5) 1 d D U P C 2
H28B H 0.162190 1.254556 0.446394 0.092 Uiso 0.464(5) 1 calc R U P C 2
S6B S 0.1325(2) 1.1730(4) 0.5409(2) 0.0753(10) Uani 0.464(5) 1 d D U P C 2
C29A C 0.2157(2) 0.7091(3) 0.42667(19) 0.0579(8) Uani 0.890(4) 1 d D U P D 1
C30A C 0.1898(6) 0.7234(8) 0.3521(4) 0.0779(17) Uani 0.890(4) 1 d D U P D 1
H30A H 0.155076 0.668554 0.315084 0.094 Uiso 0.890(4) 1 calc R U P D 1
C31A C 0.2239(4) 0.8360(6) 0.3382(3) 0.0851(14) Uani 0.890(4) 1 d D U P D 1
H31A H 0.211960 0.863561 0.290378 0.102 Uiso 0.890(4) 1 calc R U P D 1
C32A C 0.2733(4) 0.8955(5) 0.4000(3) 0.0868(14) Uani 0.890(4) 1 d D U P D 1
H32A H 0.300870 0.968865 0.400710 0.104 Uiso 0.890(4) 1 calc R U P D 1
S8A S 0.28136(13) 0.82300(14) 0.47906(8) 0.0867(6) Uani 0.890(4) 1 d D U P D 1
C29B C 0.2157(2) 0.7091(3) 0.42667(19) 0.0579(8) Uani 0.110(4) 1 d D U P D 2
C30B C 0.280(3) 0.787(4) 0.4721(14) 0.070(4) Uani 0.110(4) 1 d D U P D 2
H30B H 0.310055 0.777012 0.523833 0.084 Uiso 0.110(4) 1 calc R U P D 2
C31B C 0.295(3) 0.886(3) 0.4317(17) 0.080(4) Uani 0.110(4) 1 d D U P D 2
H31B H 0.334594 0.948487 0.453123 0.096 Uiso 0.110(4) 1 calc R U P D 2
C32B C 0.244(3) 0.873(4) 0.3593(17) 0.079(4) Uani 0.110(4) 1 d D U P D 2
H32B H 0.242242 0.929752 0.323492 0.095 Uiso 0.110(4) 1 calc R U P D 2
S8B S 0.1818(15) 0.7423(19) 0.3364(7) 0.081(3) Uani 0.110(4) 1 d D U P D 2
F1 F 0.01136(13) 0.6833(2) 0.61159(16) 0.0849(7) Uani 1 1 d . . . . .
F2 F 0.31587(11) 0.83642(17) 0.66179(12) 0.0588(5) Uani 1 1 d . . . . .
F3 F 0.36171(11) 0.60276(19) 0.74836(10) 0.0572(5) Uani 1 1 d . . . . .
F4 F 0.32387(13) 0.44927(19) 0.47768(10) 0.0608(5) Uani 1 1 d . . . . .
O1 O 0.0382(3) 0.9331(4) 0.7057(3) 0.1398(18) Uani 1 1 d . . . . .
O2 O 0.01009(18) 1.0000(3) 0.59184(19) 0.0870(9) Uani 1 1 d . . . . .
O3 O 0.45563(18) 0.2664(3) 0.5806(2) 0.0840(9) Uani 1 1 d . . . . .
O4 O 0.53614(15) 0.4338(2) 0.61909(16) 0.0668(7) Uani 1 1 d . . . . .
C1 C -0.0488(4) 1.0893(5) 0.5938(4) 0.124(2) Uani 1 1 d . . . . .
H1A H -0.072178 1.136843 0.548096 0.185 Uiso 1 1 calc R U . . .
H1B H -0.020799 1.144121 0.635849 0.185 Uiso 1 1 calc R U . . .
H1C H -0.092386 1.046127 0.598652 0.185 Uiso 1 1 calc R U . . .
C2 C 0.0484(3) 0.9307(4) 0.6515(3) 0.0716(11) Uani 1 1 d . . . . .
C3 C 0.1090(2) 0.8435(3) 0.6433(2) 0.0560(8) Uani 1 1 d . . . . .
C4 C 0.08747(19) 0.7213(3) 0.6232(2) 0.0581(8) Uani 1 1 d . . . . .
C5 C 0.13975(18) 0.6358(3) 0.61452(18) 0.0471(7) Uani 1 1 d . . . . .
C6 C 0.21794(17) 0.6768(3) 0.62647(16) 0.0411(6) Uani 1 1 d . . . . .
C7 C 0.23957(18) 0.7985(3) 0.64832(17) 0.0454(7) Uani 1 1 d . . . . .
C8 C 0.1875(2) 0.8845(3) 0.65696(18) 0.0492(7) Uani 1 1 d . . . . .
C9 C 0.27893(17) 0.5941(3) 0.61783(16) 0.0394(6) Uani 1 1 d . . . . .
C10 C 0.35132(18) 0.5611(3) 0.68115(16) 0.0424(6) Uani 1 1 d . . . . .
C11 C 0.41387(18) 0.4891(3) 0.67902(16) 0.0433(6) Uani 1 1 d . . . . .
C12 C 0.40303(18) 0.4516(3) 0.60841(17) 0.0436(6) Uani 1 1 d . . . . .
C13 C 0.33168(19) 0.4856(3) 0.54500(16) 0.0440(6) Uani 1 1 d . . . . .
C14 C 0.26881(18) 0.5553(3) 0.54747(17) 0.0437(6) Uani 1 1 d . . . . .
C15 C 0.4671(2) 0.3717(3) 0.60094(19) 0.0510(7) Uani 1 1 d . . . . .
C16 C 0.6061(3) 0.3620(5) 0.6222(3) 0.0860(13) Uani 1 1 d . . . . .
H16A H 0.592004 0.329288 0.573219 0.129 Uiso 1 1 calc R U . . .
H16B H 0.618390 0.294578 0.657134 0.129 Uiso 1 1 calc R U . . .
H16C H 0.653982 0.414839 0.638277 0.129 Uiso 1 1 calc R U . . .

loop_
_atom_site_aniso_label
_atom_site_aniso_U_11
_atom_site_aniso_U_22
_atom_site_aniso_U_33
_atom_site_aniso_U_23
_atom_site_aniso_U_13
_atom_site_aniso_U_12
S1 0.0563(5) 0.0544(5) 0.0629(5) -0.0079(4) 0.0229(4) -0.0120(4)
S3 0.0400(4) 0.0842(6) 0.0526(5) 0.0122(4) 0.0161(3) 0.0144(4)
S5 0.0758(6) 0.0460(4) 0.0646(5) -0.0093(4) 0.0301(5) 0.0029(4)
S7 0.0451(4) 0.0704(6) 0.0449(4) 0.0078(4) 0.0120(3) 0.0013(4)
C17A 0.074(2) 0.0499(17) 0.0714(19) -0.0085(15) 0.0407(16) -0.0073(15)
C18A 0.097(5) 0.056(4) 0.078(4) -0.008(4) 0.039(4) -0.008(4)
C19A 0.113(5) 0.061(5) 0.082(4) -0.001(4) 0.042(4) -0.013(4)
C20A 0.117(5) 0.077(5) 0.079(4) 0.000(4) 0.052(4) -0.016(4)
S2A 0.105(2) 0.087(3) 0.0906(19) 0.0039(19) 0.0650(17) -0.0097(18)
C17B 0.074(2) 0.0499(17) 0.0714(19) -0.0085(15) 0.0407(16) -0.0073(15)
C18B 0.102(4) 0.075(4) 0.090(4) -0.004(4) 0.059(3) 0.002(3)
C19B 0.121(4) 0.079(4) 0.084(4) 0.003(3) 0.056(3) -0.020(4)
C20B 0.121(4) 0.062(5) 0.081(3) -0.004(3) 0.041(4) -0.004(4)
S2B 0.0798(14) 0.0562(11) 0.0757(13) -0.0042(9) 0.0274(11) 0.0017(11)
C21A 0.072(2) 0.0509(17) 0.0527(17) 0.0070(14) 0.0261(15) 0.0128(15)
C22A 0.103(4) 0.067(3) 0.046(4) -0.005(3) 0.029(3) 0.000(3)
C23A 0.113(4) 0.071(3) 0.057(3) -0.005(2) 0.039(3) -0.003(3)
C24A 0.118(4) 0.063(3) 0.060(3) 0.009(3) 0.040(3) -0.001(3)
S4A 0.1293(14) 0.0485(8) 0.0805(10) -0.0011(7) 0.0533(9) 0.0052(8)
C21B 0.072(2) 0.0509(17) 0.0527(17) 0.0070(14) 0.0261(15) 0.0128(15)
C22B 0.108(5) 0.055(5) 0.067(5) 0.008(5) 0.032(4) 0.012(5)
C23B 0.118(5) 0.062(5) 0.061(5) 0.001(5) 0.043(5) 0.002(4)
C24B 0.112(5) 0.068(5) 0.052(5) 0.000(5) 0.041(4) -0.001(5)
S4B 0.105(4) 0.073(3) 0.050(3) -0.003(3) 0.032(3) 0.002(3)
C25A 0.0545(17) 0.0440(16) 0.0695(18) -0.0056(14) 0.0229(15) 0.0016(13)
C26A 0.068(4) 0.074(4) 0.082(4) 0.013(4) 0.030(3) 0.013(4)
C27A 0.063(4) 0.078(4) 0.077(4) 0.013(3) 0.024(3) -0.001(4)
C28A 0.063(4) 0.069(4) 0.077(4) 0.009(3) 0.028(4) -0.003(4)
S6A 0.0547(14) 0.0757(15) 0.0858(16) 0.0134(12) 0.0270(12) 0.0001(12)
C25B 0.0545(17) 0.0440(16) 0.0695(18) -0.0056(14) 0.0229(15) 0.0016(13)
C26B 0.061(5) 0.070(4) 0.089(4) 0.009(4) 0.016(4) -0.007(4)
C27B 0.059(4) 0.069(4) 0.080(4) 0.006(4) 0.026(4) -0.005(4)
C28B 0.067(4) 0.080(4) 0.076(4) 0.009(4) 0.026(4) -0.001(4)
S6B 0.0666(18) 0.0686(19) 0.0788(16) 0.0059(13) 0.0233(13) 0.0129(12)
C29A 0.0611(17) 0.0630(18) 0.0525(16) 0.0131(14) 0.0287(14) 0.0184(15)
C30A 0.086(3) 0.091(4) 0.057(3) 0.028(3) 0.034(3) 0.019(3)
C31A 0.098(3) 0.090(3) 0.072(3) 0.031(2) 0.044(2) 0.014(3)
C32A 0.100(3) 0.077(3) 0.086(3) 0.027(3) 0.045(3) 0.003(3)
S8A 0.1057(10) 0.0760(11) 0.0757(8) 0.0011(7) 0.0395(7) -0.0220(9)
C29B 0.0611(17) 0.0630(18) 0.0525(16) 0.0131(14) 0.0287(14) 0.0184(15)
C30B 0.084(5) 0.072(5) 0.065(5) 0.013(5) 0.042(5) 0.005(5)
C31B 0.096(5) 0.079(5) 0.070(5) 0.020(5) 0.043(5) 0.002(5)
C32B 0.092(5) 0.084(5) 0.066(5) 0.026(5) 0.040(5) 0.012(5)
S8B 0.089(4) 0.087(5) 0.061(4) 0.026(4) 0.029(4) 0.022(4)
F1 0.0458(11) 0.0800(15) 0.137(2) 0.0033(15) 0.0494(13) 0.0015(10)
F2 0.0396(9) 0.0506(10) 0.0848(13) -0.0085(9) 0.0276(9) -0.0050(8)
F3 0.0547(10) 0.0734(13) 0.0400(9) -0.0076(8) 0.0188(8) 0.0163(9)
F4 0.0753(13) 0.0706(12) 0.0430(9) -0.0013(9) 0.0329(9) 0.0107(10)
O1 0.167(4) 0.163(4) 0.149(4) 0.051(3) 0.123(3) 0.092(3)
O2 0.0745(18) 0.0748(19) 0.108(2) 0.0093(17) 0.0385(17) 0.0392(15)
O3 0.0744(18) 0.0577(16) 0.132(3) -0.0228(17) 0.0582(18) 0.0039(13)
O4 0.0567(14) 0.0612(15) 0.0982(19) 0.0026(14) 0.0492(14) 0.0070(12)
C1 0.097(4) 0.089(4) 0.182(6) 0.012(4) 0.062(4) 0.055(3)
C2 0.066(2) 0.065(2) 0.098(3) 0.003(2) 0.050(2) 0.0162(19)
C3 0.0506(18) 0.0531(19) 0.070(2) 0.0063(16) 0.0327(16) 0.0145(15)
C4 0.0382(16) 0.063(2) 0.075(2) 0.0074(17) 0.0281(16) 0.0039(14)
C5 0.0383(15) 0.0441(16) 0.0555(17) 0.0013(13) 0.0189(13) 0.0025(12)
C6 0.0358(14) 0.0418(15) 0.0429(14) 0.0002(12) 0.0158(12) 0.0054(11)
C7 0.0364(14) 0.0468(16) 0.0493(16) -0.0008(13) 0.0165(12) 0.0015(12)
C8 0.0495(17) 0.0419(16) 0.0574(18) -0.0004(14) 0.0256(15) 0.0076(13)
C9 0.0376(14) 0.0372(14) 0.0450(15) -0.0001(12) 0.0206(12) 0.0032(11)
C10 0.0423(15) 0.0466(16) 0.0397(14) -0.0012(12) 0.0201(12) 0.0056(12)
C11 0.0415(15) 0.0434(15) 0.0448(15) 0.0038(12) 0.0198(12) 0.0060(12)
C12 0.0449(15) 0.0421(15) 0.0502(16) 0.0024(13) 0.0275(13) 0.0066(12)
C13 0.0540(17) 0.0426(15) 0.0391(14) 0.0009(12) 0.0248(13) 0.0037(13)
C14 0.0454(15) 0.0399(15) 0.0438(15) 0.0052(12) 0.0189(12) 0.0048(12)
C15 0.0532(18) 0.0508(18) 0.0586(18) 0.0025(15) 0.0340(15) 0.0077(14)
C16 0.063(2) 0.095(3) 0.122(4) 0.006(3) 0.062(3) 0.018(2)

loop_
_atom_type_symbol
_atom_type_description
_atom_type_scat_dispersion_real
_atom_type_scat_dispersion_imag
_atom_type_scat_source
C C 0.0181 0.0091 'International Tables Vol C Tables 4.2.6.8 and 6.1.1.4'
H H 0.0000 0.0000 'International Tables Vol C Tables 4.2.6.8 and 6.1.1.4'
F F 0.0727 0.0534 'International Tables Vol C Tables 4.2.6.8 and 6.1.1.4'
O O 0.0492 0.0322 'International Tables Vol C Tables 4.2.6.8 and 6.1.1.4'
S S 0.3331 0.5567 'International Tables Vol C Tables 4.2.6.8 and 6.1.1.4'

loop_
_geom_angle_atom_site_label_1
_geom_angle_atom_site_label_2
_geom_angle_atom_site_label_3
_geom_angle
_geom_angle_site_symmetry_1
_geom_angle_site_symmetry_3
_geom_angle_publ_flag
C17B S1 C5 100.45(16) . . ?
C17A S1 C5 100.45(16) . . ?
C21B S3 C11 103.89(16) . . ?
C21A S3 C11 103.89(16) . . ?
C25B S5 C8 101.21(16) . . ?
C25A S5 C8 101.21(16) . . ?
C29B S7 C14 100.79(15) . . ?
C29A S7 C14 100.79(15) . . ?
C18A C17A S2A 114.3(7) . . ?
C18A C17A S1 127.9(7) . . ?
S2A C17A S1 117.6(3) . . ?
C17A C18A C19A 114.7(12) . . ?
C17A C18A H18A 122.6 . . ?
C19A C18A H18A 122.6 . . ?
C20A C19A C18A 105.0(13) . . ?
C20A C19A H19A 127.5 . . ?
C18A C19A H19A 127.5 . . ?
C19A C20A S2A 119.1(12) . . ?
C19A C20A H20A 120.4 . . ?
S2A C20A H20A 120.4 . . ?
C17A S2A C20A 85.9(6) . . ?
C18B C17B S2B 109.8(5) . . ?
C18B C17B S1 127.4(6) . . ?
S2B C17B S1 122.1(2) . . ?
C17B C18B C19B 114.3(9) . . ?
C17B C18B H18B 122.9 . . ?
C19B C18B H18B 122.9 . . ?
C20B C19B C18B 109.8(10) . . ?
C20B C19B H19B 125.1 . . ?
C18B C19B H19B 125.1 . . ?
C19B C20B S2B 116.7(9) . . ?
C19B C20B H20B 121.6 . . ?
S2B C20B H20B 121.6 . . ?
C20B S2B C17B 89.3(5) . . ?
C22A C21A S4A 110.3(6) . . ?
C22A C21A S3 126.3(6) . . ?
S4A C21A S3 122.9(2) . . ?
C21A C22A C23A 114.1(9) . . ?
C21A C22A H22A 122.9 . . ?
C23A C22A H22A 122.9 . . ?
C24A C23A C22A 111.2(7) . . ?
C24A C23A H23A 124.4 . . ?
C22A C23A H23A 124.4 . . ?
C23A C24A S4A 112.4(5) . . ?
C23A C24A H24A 123.8 . . ?
S4A C24A H24A 123.8 . . ?
C21A S4A C24A 91.9(3) . . ?
C22B C21B S4B 112.4(9) . . ?
C22B C21B S3 123.3(9) . . ?
S4B C21B S3 124.3(5) . . ?
C21B C22B C23B 112.3(14) . . ?
C21B C22B H22B 123.8 . . ?
C23B C22B H22B 123.8 . . ?
C24B C23B C22B 107.7(15) . . ?
C24B C23B H23B 126.2 . . ?
C22B C23B H23B 126.2 . . ?
C23B C24B S4B 114.6(14) . . ?
C23B C24B H24B 122.7 . . ?
S4B C24B H24B 122.7 . . ?
C21B S4B C24B 90.6(8) . . ?
C26A C25A S6A 112.5(6) . . ?
C26A C25A S5 125.9(6) . . ?
S6A C25A S5 121.6(2) . . ?
C25A C26A C27A 112.4(11) . . ?
C25A C26A H26A 123.8 . . ?
C27A C26A H26A 123.8 . . ?
C28A C27A C26A 109.7(12) . . ?
C28A C27A H27A 125.2 . . ?
C26A C27A H27A 125.2 . . ?
C27A C28A S6A 114.8(11) . . ?
C27A C28A H28A 122.6 . . ?
S6A C28A H28A 122.6 . . ?
C25A S6A C28A 89.6(5) . . ?
C26B C25B S6B 111.9(7) . . ?
C26B C25B S5 127.8(6) . . ?
S6B C25B S5 120.3(3) . . ?
C25B C26B C27B 114.3(12) . . ?
C25B C26B H26B 122.9 . . ?
C27B C26B H26B 122.9 . . ?
C28B C27B C26B 108.4(14) . . ?
C28B C27B H27B 125.8 . . ?
C26B C27B H27B 125.8 . . ?
C27B C28B S6B 115.8(12) . . ?
C27B C28B H28B 122.1 . . ?
S6B C28B H28B 122.1 . . ?
C25B S6B C28B 89.2(6) . . ?
C30A C29A S8A 112.9(4) . . ?
C30A C29A S7 123.4(5) . . ?
S8A C29A S7 123.5(2) . . ?
C29A C30A C31A 110.4(7) . . ?
C29A C30A H30A 124.8 . . ?
C31A C30A H30A 124.8 . . ?
C32A C31A C30A 113.2(5) . . ?
C32A C31A H31A 123.4 . . ?
C30A C31A H31A 123.4 . . ?
C31A C32A S8A 112.4(4) . . ?
C31A C32A H32A 123.8 . . ?
S8A C32A H32A 123.8 . . ?
C29A S8A C32A 91.1(3) . . ?
C30B C29B S8B 111.3(12) . . ?
C30B C29B S7 121.8(12) . . ?
S8B C29B S7 126.9(8) . . ?
C29B C30B C31B 113.6(15) . . ?
C29B C30B H30B 123.2 . . ?
C31B C30B H30B 123.2 . . ?
C32B C31B C30B 108.9(17) . . ?
C32B C31B H31B 125.6 . . ?
C30B C31B H31B 125.6 . . ?
C31B C32B S8B 114.6(15) . . ?
C31B C32B H32B 122.7 . . ?
S8B C32B H32B 122.7 . . ?
C29B S8B C32B 91.0(10) . . ?
C2 O2 C1 116.2(4) . . ?
C15 O4 C16 116.2(3) . . ?
O2 C1 H1A 109.5 . . ?
O2 C1 H1B 109.5 . . ?
H1A C1 H1B 109.5 . . ?
O2 C1 H1C 109.5 . . ?
H1A C1 H1C 109.5 . . ?
H1B C1 H1C 109.5 . . ?
O1 C2 O2 125.9(4) . . ?
O1 C2 C3 123.0(4) . . ?
O2 C2 C3 111.2(4) . . ?
C4 C3 C8 119.1(3) . . ?
C4 C3 C2 120.1(3) . . ?
C8 C3 C2 120.7(3) . . ?
F1 C4 C3 117.9(3) . . ?
F1 C4 C5 118.7(3) . . ?
C3 C4 C5 123.4(3) . . ?
C4 C5 C6 117.9(3) . . ?
C4 C5 S1 121.0(2) . . ?
C6 C5 S1 121.1(2) . . ?
C7 C6 C5 118.1(3) . . ?
C7 C6 C9 119.1(3) . . ?
C5 C6 C9 122.8(3) . . ?
F2 C7 C6 117.8(3) . . ?
F2 C7 C8 118.0(3) . . ?
C6 C7 C8 124.2(3) . . ?
C7 C8 C3 117.2(3) . . ?
C7 C8 S5 122.1(2) . . ?
C3 C8 S5 120.6(2) . . ?
C10 C9 C14 118.4(2) . . ?
C10 C9 C6 119.0(2) . . ?
C14 C9 C6 122.4(2) . . ?
F3 C10 C9 117.8(2) . . ?
F3 C10 C11 118.5(3) . . ?
C9 C10 C11 123.7(3) . . ?
C10 C11 C12 117.2(3) . . ?
C10 C11 S3 123.1(2) . . ?
C12 C11 S3 119.5(2) . . ?
C13 C12 C11 119.4(3) . . ?
C13 C12 C15 119.8(3) . . ?
C11 C12 C15 120.8(3) . . ?
F4 C13 C12 117.8(3) . . ?
F4 C13 C14 119.0(3) . . ?
C12 C13 C14 123.2(3) . . ?
C13 C14 C9 118.1(3) . . ?
C13 C14 S7 121.0(2) . . ?
C9 C14 S7 120.9(2) . . ?
O3 C15 O4 124.9(3) . . ?
O3 C15 C12 123.9(3) . . ?
O4 C15 C12 111.3(3) . . ?
O4 C16 H16A 109.5 . . ?
O4 C16 H16B 109.5 . . ?
H16A C16 H16B 109.5 . . ?
O4 C16 H16C 109.5 . . ?
H16A C16 H16C 109.5 . . ?
H16B C16 H16C 109.5 . . ?

loop_
_geom_bond_atom_site_label_1
_geom_bond_atom_site_label_2
_geom_bond_distance
_geom_bond_site_symmetry_2
_geom_bond_publ_flag
S1 C17B 1.755(4) . ?
S1 C17A 1.755(4) . ?
S1 C5 1.779(3) . ?
S3 C21B 1.741(4) . ?
S3 C21A 1.741(4) . ?
S3 C11 1.769(3) . ?
S5 C25B 1.757(4) . ?
S5 C25A 1.757(4) . ?
S5 C8 1.773(3) . ?
S7 C29B 1.755(4) . ?
S7 C29A 1.755(4) . ?
S7 C14 1.770(3) . ?
C17A C18A 1.344(13) . ?
C17A S2A 1.699(5) . ?
C18A C19A 1.428(15) . ?
C18A H18A 0.9300 . ?
C19A C20A 1.337(13) . ?
C19A H19A 0.9300 . ?
C20A S2A 1.745(12) . ?
C20A H20A 0.9300 . ?
C17B C18B 1.397(11) . ?
C17B S2B 1.735(5) . ?
C18B C19B 1.415(12) . ?
C18B H18B 0.9300 . ?
C19B C20B 1.305(10) . ?
C19B H19B 0.9300 . ?
C20B S2B 1.727(11) . ?
C20B H20B 0.9300 . ?
C21A C22A 1.356(10) . ?
C21A S4A 1.692(4) . ?
C22A C23A 1.414(12) . ?
C22A H22A 0.9300 . ?
C23A C24A 1.328(8) . ?
C23A H23A 0.9300 . ?
C24A S4A 1.717(6) . ?
C24A H24A 0.9300 . ?
C21B C22B 1.394(15) . ?
C21B S4B 1.637(10) . ?
C22B C23B 1.440(16) . ?
C22B H22B 0.9300 . ?
C23B C24B 1.324(14) . ?
C23B H23B 0.9300 . ?
C24B S4B 1.738(15) . ?
C24B H24B 0.9300 . ?
C25A C26A 1.367(11) . ?
C25A S6A 1.701(5) . ?
C26A C27A 1.438(14) . ?
C26A H26A 0.9300 . ?
C27A C28A 1.326(11) . ?
C27A H27A 0.9300 . ?
C28A S6A 1.732(10) . ?
C28A H28A 0.9300 . ?
C25B C26B 1.365(12) . ?
C25B S6B 1.702(5) . ?
C26B C27B 1.430(15) . ?
C26B H26B 0.9300 . ?
C27B C28B 1.328(11) . ?
C27B H27B 0.9300 . ?
C28B S6B 1.736(13) . ?
C28B H28B 0.9300 . ?
C29A C30A 1.354(7) . ?
C29A S8A 1.693(4) . ?
C30A C31A 1.443(10) . ?
C30A H30A 0.9300 . ?
C31A C32A 1.312(7) . ?
C31A H31A 0.9300 . ?
C32A S8A 1.712(6) . ?
C32A H32A 0.9300 . ?
C29B C30B 1.381(16) . ?
C29B S8B 1.660(12) . ?
C30B C31B 1.438(17) . ?
C30B H30B 0.9300 . ?
C31B C32B 1.319(15) . ?
C31B H31B 0.9300 . ?
C32B S8B 1.729(15) . ?
C32B H32B 0.9300 . ?
F1 C4 1.352(4) . ?
F2 C7 1.345(3) . ?
F3 C10 1.349(3) . ?
F4 C13 1.349(3) . ?
O1 C2 1.184(5) . ?
O2 C2 1.305(5) . ?
O2 C1 1.450(5) . ?
O3 C15 1.189(4) . ?
O4 C15 1.314(4) . ?
O4 C16 1.462(4) . ?
C1 H1A 0.9600 . ?
C1 H1B 0.9600 . ?
C1 H1C 0.9600 . ?
C2 C3 1.511(5) . ?
C3 C4 1.377(5) . ?
C3 C8 1.391(5) . ?
C4 C5 1.388(4) . ?
C5 C6 1.396(4) . ?
C6 C7 1.378(4) . ?
C6 C9 1.491(4) . ?
C7 C8 1.388(4) . ?
C9 C10 1.386(4) . ?
C9 C14 1.400(4) . ?
C10 C11 1.390(4) . ?
C11 C12 1.396(4) . ?
C12 C13 1.380(4) . ?
C12 C15 1.507(4) . ?
C13 C14 1.384(4) . ?
C16 H16A 0.9600 . ?
C16 H16B 0.9600 . ?
C16 H16C 0.9600 . ?

loop_
_geom_torsion_atom_site_label_1
_geom_torsion_atom_site_label_2
_geom_torsion_atom_site_label_3
_geom_torsion_atom_site_label_4
_geom_torsion
_geom_torsion_site_symmetry_1
_geom_torsion_site_symmetry_2
_geom_torsion_site_symmetry_3
_geom_torsion_site_symmetry_4
_geom_torsion_publ_flag
C5 S1 C17A C18A -95.7(10) . . . . ?
C5 S1 C17A S2A 89.1(3) . . . . ?
S2A C17A C18A C19A -10.7(19) . . . . ?
S1 C17A C18A C19A 173.9(12) . . . . ?
C17A C18A C19A C20A 10(2) . . . . ?
C18A C19A C20A S2A -5(2) . . . . ?
C18A C17A S2A C20A 5.9(10) . . . . ?
S1 C17A S2A C20A -178.2(6) . . . . ?
C19A C20A S2A C17A 0.1(14) . . . . ?
C5 S1 C17B C18B 107.5(7) . . . . ?
C5 S1 C17B S2B -83.6(3) . . . . ?
S2B C17B C18B C19B 3.7(10) . . . . ?
S1 C17B C18B C19B 173.8(6) . . . . ?
C17B C18B C19B C20B -4.0(13) . . . . ?
C18B C19B C20B S2B 2.5(14) . . . . ?
C19B C20B S2B C17B -0.4(11) . . . . ?
C18B C17B S2B C20B -1.9(7) . . . . ?
S1 C17B S2B C20B -172.6(6) . . . . ?
C11 S3 C21A C22A -105.8(9) . . . . ?
C11 S3 C21A S4A 82.7(3) . . . . ?
S4A C21A C22A C23A 2.8(14) . . . . ?
S3 C21A C22A C23A -169.6(7) . . . . ?
C21A C22A C23A C24A -4.4(15) . . . . ?
C22A C23A C24A S4A 3.9(11) . . . . ?
C22A C21A S4A C24A -0.4(8) . . . . ?
S3 C21A S4A C24A 172.2(3) . . . . ?
C23A C24A S4A C21A -2.1(6) . . . . ?
C11 S3 C21B C22B 66.0(16) . . . . ?
C11 S3 C21B S4B -111.1(7) . . . . ?
S4B C21B C22B C23B -12(3) . . . . ?
S3 C21B C22B C23B 170.8(17) . . . . ?
C21B C22B C23B C24B 17(4) . . . . ?
C22B C23B C24B S4B -15(4) . . . . ?
C22B C21B S4B C24B 3(2) . . . . ?
S3 C21B S4B C24B -179.7(12) . . . . ?
C23B C24B S4B C21B 7(3) . . . . ?
C8 S5 C25A C26A 79.3(9) . . . . ?
C8 S5 C25A S6A -100.7(3) . . . . ?
S6A C25A C26A C27A -8.0(18) . . . . ?
S5 C25A C26A C27A 172.1(14) . . . . ?
C25A C26A C27A C28A 11(3) . . . . ?
C26A C27A C28A S6A -10(3) . . . . ?
C26A C25A S6A C28A 2.1(11) . . . . ?
S5 C25A S6A C28A -177.9(8) . . . . ?
C27A C28A S6A C25A 4.8(18) . . . . ?
C8 S5 C25B C26B -92.4(11) . . . . ?
C8 S5 C25B S6B 89.4(3) . . . . ?
S6B C25B C26B C27B 5(2) . . . . ?
S5 C25B C26B C27B -173.0(14) . . . . ?
C25B C26B C27B C28B -7(3) . . . . ?
C26B C27B C28B S6B 6(3) . . . . ?
C26B C25B S6B C28B -1.5(15) . . . . ?
S5 C25B S6B C28B 177.0(11) . . . . ?
C27B C28B S6B C25B -3(2) . . . . ?
C14 S7 C29A C30A 143.8(6) . . . . ?
C14 S7 C29A S8A -42.3(3) . . . . ?
S8A C29A C30A C31A -2.1(9) . . . . ?
S7 C29A C30A C31A 172.4(5) . . . . ?
C29A C30A C31A C32A 2.1(11) . . . . ?
C30A C31A C32A S8A -1.1(9) . . . . ?
C30A C29A S8A C32A 1.3(6) . . . . ?
S7 C29A S8A C32A -173.2(3) . . . . ?
C31A C32A S8A C29A -0.1(5) . . . . ?
C14 S7 C29B C30B -31(3) . . . . ?
C14 S7 C29B S8B 149.9(11) . . . . ?
S8B C29B C30B C31B 7(6) . . . . ?
S7 C29B C30B C31B -173(4) . . . . ?
C29B C30B C31B C32B -2(8) . . . . ?
C30B C31B C32B S8B -3(8) . . . . ?
C30B C29B S8B C32B -7(4) . . . . ?
S7 C29B S8B C32B 172(2) . . . . ?
C31B C32B S8B C29B 6(6) . . . . ?
C1 O2 C2 O1 1.5(8) . . . . ?
C1 O2 C2 C3 -178.9(4) . . . . ?
O1 C2 C3 C4 79.9(6) . . . . ?
O2 C2 C3 C4 -99.7(4) . . . . ?
O1 C2 C3 C8 -99.1(6) . . . . ?
O2 C2 C3 C8 81.3(5) . . . . ?
C8 C3 C4 F1 178.8(3) . . . . ?
C2 C3 C4 F1 -0.2(5) . . . . ?
C8 C3 C4 C5 -1.0(6) . . . . ?
C2 C3 C4 C5 179.9(4) . . . . ?
F1 C4 C5 C6 179.8(3) . . . . ?
C3 C4 C5 C6 -0.4(5) . . . . ?
F1 C4 C5 S1 1.4(5) . . . . ?
C3 C4 C5 S1 -178.7(3) . . . . ?
C17B S1 C5 C4 -85.2(3) . . . . ?
C17A S1 C5 C4 -85.2(3) . . . . ?
C17B S1 C5 C6 96.5(3) . . . . ?
C17A S1 C5 C6 96.5(3) . . . . ?
C4 C5 C6 C7 1.9(5) . . . . ?
S1 C5 C6 C7 -179.8(2) . . . . ?
C4 C5 C6 C9 -179.2(3) . . . . ?
S1 C5 C6 C9 -0.8(4) . . . . ?
C5 C6 C7 F2 178.2(3) . . . . ?
C9 C6 C7 F2 -0.8(4) . . . . ?
C5 C6 C7 C8 -2.1(5) . . . . ?
C9 C6 C7 C8 178.9(3) . . . . ?
F2 C7 C8 C3 -179.6(3) . . . . ?
C6 C7 C8 C3 0.7(5) . . . . ?
F2 C7 C8 S5 -2.4(4) . . . . ?
C6 C7 C8 S5 177.9(2) . . . . ?
C4 C3 C8 C7 0.8(5) . . . . ?
C2 C3 C8 C7 179.9(3) . . . . ?
C4 C3 C8 S5 -176.4(3) . . . . ?
C2 C3 C8 S5 2.6(5) . . . . ?
C25B S5 C8 C7 73.5(3) . . . . ?
C25A S5 C8 C7 73.5(3) . . . . ?
C25B S5 C8 C3 -109.4(3) . . . . ?
C25A S5 C8 C3 -109.4(3) . . . . ?
C7 C6 C9 C10 67.3(4) . . . . ?
C5 C6 C9 C10 -111.6(3) . . . . ?
C7 C6 C9 C14 -108.0(3) . . . . ?
C5 C6 C9 C14 73.0(4) . . . . ?
C14 C9 C10 F3 177.7(3) . . . . ?
C6 C9 C10 F3 2.1(4) . . . . ?
C14 C9 C10 C11 -1.5(5) . . . . ?
C6 C9 C10 C11 -177.1(3) . . . . ?
F3 C10 C11 C12 -177.4(3) . . . . ?
C9 C10 C11 C12 1.8(5) . . . . ?
F3 C10 C11 S3 -1.9(4) . . . . ?
C9 C10 C11 S3 177.3(2) . . . . ?
C21B S3 C11 C10 54.3(3) . . . . ?
C21A S3 C11 C10 54.3(3) . . . . ?
C21B S3 C11 C12 -130.3(3) . . . . ?
C21A S3 C11 C12 -130.3(3) . . . . ?
C10 C11 C12 C13 -0.8(4) . . . . ?
S3 C11 C12 C13 -176.4(2) . . . . ?
C10 C11 C12 C15 -179.0(3) . . . . ?
S3 C11 C12 C15 5.4(4) . . . . ?
C11 C12 C13 F4 179.1(3) . . . . ?
C15 C12 C13 F4 -2.7(4) . . . . ?
C11 C12 C13 C14 -0.5(5) . . . . ?
C15 C12 C13 C14 177.8(3) . . . . ?
F4 C13 C14 C9 -178.8(3) . . . . ?
C12 C13 C14 C9 0.8(5) . . . . ?
F4 C13 C14 S7 1.9(4) . . . . ?
C12 C13 C14 S7 -178.6(2) . . . . ?
C10 C9 C14 C13 0.2(4) . . . . ?
C6 C9 C14 C13 175.6(3) . . . . ?
C10 C9 C14 S7 179.5(2) . . . . ?
C6 C9 C14 S7 -5.1(4) . . . . ?
C29B S7 C14 C13 -74.9(3) . . . . ?
C29A S7 C14 C13 -74.9(3) . . . . ?
C29B S7 C14 C9 105.8(3) . . . . ?
C29A S7 C14 C9 105.8(3) . . . . ?
C16 O4 C15 O3 -7.3(6) . . . . ?
C16 O4 C15 C12 173.3(3) . . . . ?
C13 C12 C15 O3 -67.0(5) . . . . ?
C11 C12 C15 O3 111.3(4) . . . . ?
C13 C12 C15 O4 112.4(3) . . . . ?
C11 C12 C15 O4 -69.3(4) . . . . ?
